data_7020131
loop_
_publ_author_name
'Liu, Xiaohui'
'Nan, Hongmei'
'Sun, Wei'
'Zhang, Qikai'
'Zhan, Mingjian'
'Zou, Luyi'
'Xie, Zhiyuan'
'Li, Xiao'
'Lu, Canzhong'
'Cheng, Yanxiang'

_publ_section_title
;
 Synthesis and characterisation of neutral mononuclear cuprous complexes
 based on dipyrrin derivatives and phosphine mixed-ligands.
;
_journal_issue 34
_journal_name_full 'Dalton transactions (Cambridge, England : 2003)'
_journal_page_first 10199
_journal_page_last 10210
_journal_paper_doi 10.1039/c2dt30618b
_journal_volume 41
_journal_year 2012
_chemical_formula_sum 'C52 H43 Cl2 Cu N2 O P2'
_chemical_formula_weight 908.26
_chemical_name_systematic
;
?
;
_space_group_IT_number 2
_symmetry_cell_setting triclinic
_symmetry_space_group_name_Hall '-P 1'
_symmetry_space_group_name_H-M 'P -1'
_atom_sites_solution_hydrogens geom
_atom_sites_solution_primary direct
_atom_sites_solution_secondary difmap
_audit_creation_method SHELXL-97
_cell_angle_alpha 80.6820(10)
_cell_angle_beta 85.9190(10)
_cell_angle_gamma 75.1940(10)
_cell_formula_units_Z 2
_cell_length_a 11.4320(9)
_cell_length_b 11.5639(9)
_cell_length_c 18.0545(15)
_cell_measurement_reflns_used 5038
_cell_measurement_temperature 293(2)
_cell_measurement_theta_max 25.68
_cell_measurement_theta_min 2.20
_cell_volume 2276.0(3)
_computing_cell_refinement 'Bruker SMART'
_computing_data_collection 'Bruker SMART'
_computing_data_reduction 'Bruker SAINT'
_computing_molecular_graphics 'Bruker SHELXTL'
_computing_publication_material 'Bruker SHELXTL'
_computing_structure_refinement 'SHELXL-97 (Sheldrick, 1997)'
_computing_structure_solution 'SHELXS-97 (Sheldrick, 1990)'
_diffrn_ambient_temperature 293(2)
_diffrn_measured_fraction_theta_full 0.977
_diffrn_measured_fraction_theta_max 0.977
_diffrn_measurement_device_type 'CCD area detector'
_diffrn_measurement_method 'phi and omega scans'
_diffrn_radiation_monochromator graphite
_diffrn_radiation_source 'fine-focus sealed tube'
_diffrn_radiation_type MoK\a
_diffrn_radiation_wavelength 0.71073
_diffrn_reflns_av_R_equivalents 0.0151
_diffrn_reflns_av_sigmaI/netI 0.0313
_diffrn_reflns_limit_h_max 14
_diffrn_reflns_limit_h_min -11
_diffrn_reflns_limit_k_max 13
_diffrn_reflns_limit_k_min -14
_diffrn_reflns_limit_l_max 14
_diffrn_reflns_limit_l_min -22
_diffrn_reflns_number 12891
_diffrn_reflns_theta_full 26.02
_diffrn_reflns_theta_max 26.02
_diffrn_reflns_theta_min 1.84
_exptl_absorpt_coefficient_mu 0.704
_exptl_absorpt_correction_T_max 0.9216
_exptl_absorpt_correction_T_min 0.7270
_exptl_absorpt_correction_type multi-scan
_exptl_absorpt_process_details '(SADABS; Sheldrick, 1996)'
_exptl_crystal_colour brown
_exptl_crystal_density_diffrn 1.279
_exptl_crystal_density_method 'not measured'
_exptl_crystal_description block
_exptl_crystal_F_000 904
_exptl_crystal_size_max 0.48
_exptl_crystal_size_mid 0.29
_exptl_crystal_size_min 0.12
_platon_squeeze_details
;
;
_refine_diff_density_max 0.474
_refine_diff_density_min -0.266
_refine_diff_density_rms 0.047
_refine_ls_extinction_method none
_refine_ls_goodness_of_fit_ref 1.008
_refine_ls_hydrogen_treatment constr
_refine_ls_matrix_type full
_refine_ls_number_parameters 523
_refine_ls_number_reflns 8764
_refine_ls_number_restraints 0
_refine_ls_restrained_S_all 1.008
_refine_ls_R_factor_all 0.0487
_refine_ls_R_factor_gt 0.0382
_refine_ls_shift/su_max 0.001
_refine_ls_shift/su_mean 0.000
_refine_ls_structure_factor_coef Fsqd
_refine_ls_weighting_details 'calc w=1/[\s^2^(Fo^2^)+(0.0665P)^2^+0.0000P] where P=(Fo^2^+2Fc^2^)/3'
_refine_ls_weighting_scheme calc
_refine_ls_wR_factor_gt 0.1015
_refine_ls_wR_factor_ref 0.1072
_reflns_number_gt 7110
_reflns_number_total 8764
_reflns_threshold_expression >2sigma(I)
_cod_data_source_file c2dt30618b.txt
_cod_data_source_block s263
_cod_depositor_comments
;
The following automatic conversions were performed:

'_symmetry_cell_setting' value 'Triclinic' changed to 'triclinic'
according to /home/saulius/struct/CIF-dictionaries/cif_core.dic
dictionary named 'cif_core.dic' version 2.4.2 from
2011-04-26.

'_exptl_absorpt_correction_type' value 'Multi-scan'
changed to 'multi-scan' according to
/home/saulius/struct/CIF-dictionaries/cif_core.dic dictionary named
'cif_core.dic' version 2.4.2 from 2011-04-26.

Automatic conversion script
Id: cif_fix_values 1891 2012-01-12 08:04:46Z andrius 
;
_cod_original_sg_symbol_H-M P-1
_cod_database_code 7020131

loop_
_symmetry_equiv_pos_as_xyz
'x, y, z'
'-x, -y, -z'

loop_
_atom_site_label
_atom_site_type_symbol
_atom_site_fract_x
_atom_site_fract_y
_atom_site_fract_z
_atom_site_U_iso_or_equiv
_atom_site_adp_type
_atom_site_occupancy
_atom_site_symmetry_multiplicity
_atom_site_calc_flag
_atom_site_refinement_flags
Cu Cu 0.83238(2) 0.82666(2) 0.286617(13) 0.03981(9) Uani 1 1 d .
P1 P 0.72222(5) 0.95212(5) 0.19249(3) 0.03933(13) Uani 1 1 d .
P2 P 1.03144(5) 0.73045(5) 0.27402(3) 0.04263(14) Uani 1 1 d .
N1 N 0.81639(14) 0.89682(14) 0.38465(9) 0.0416(4) Uani 1 1 d .
N2 N 0.74074(15) 0.69913(14) 0.33146(10) 0.0431(4) Uani 1 1 d .
Cl1 Cl 0.96531(6) 1.04146(6) 0.34554(4) 0.06801(18) Uani 1 1 d .
Cl2 Cl 0.75001(7) 0.59554(6) 0.20909(4) 0.06925(19) Uani 1 1 d .
C1 C 0.87023(19) 0.97445(19) 0.40615(13) 0.0475(5) Uani 1 1 d .
C2 C 0.8444(2) 0.9929(2) 0.48107(14) 0.0572(6) Uani 1 1 d .
H2A H 0.8723 1.0438 0.5066 0.069 Uiso 1 1 calc R
C3 C 0.7700(2) 0.9203(2) 0.50810(13) 0.0538(6) Uani 1 1 d .
H3A H 0.7363 0.9122 0.5565 0.065 Uiso 1 1 calc R
C4 C 0.75277(18) 0.85886(18) 0.44920(12) 0.0431(5) Uani 1 1 d .
C5 C 0.68991(17) 0.76869(18) 0.45559(12) 0.0438(5) Uani 1 1 d .
C6 C 0.68292(18) 0.69533(18) 0.40231(13) 0.0449(5) Uani 1 1 d .
C7 C 0.6104(2) 0.6103(2) 0.40967(15) 0.0615(6) Uani 1 1 d .
H7A H 0.5623 0.5909 0.4512 0.074 Uiso 1 1 calc R
C8 C 0.6248(2) 0.5629(2) 0.34437(16) 0.0674(7) Uani 1 1 d .
H8A H 0.5893 0.5047 0.3323 0.081 Uiso 1 1 calc R
C9 C 0.7039(2) 0.61985(18) 0.29944(13) 0.0494(5) Uani 1 1 d .
C10 C 0.62367(19) 0.7459(2) 0.52878(13) 0.0493(5) Uani 1 1 d .
C11 C 0.5143(2) 0.8236(2) 0.54442(15) 0.0637(7) Uani 1 1 d .
H11A H 0.4810 0.8900 0.5092 0.076 Uiso 1 1 calc R
C12 C 0.4539(3) 0.8020(3) 0.61310(17) 0.0755(8) Uani 1 1 d .
H12A H 0.3803 0.8545 0.6234 0.091 Uiso 1 1 calc R
C13 C 0.5010(3) 0.7058(3) 0.66504(16) 0.0709(7) Uani 1 1 d .
H13A H 0.4599 0.6924 0.7107 0.085 Uiso 1 1 calc R
C14 C 0.6095(3) 0.6282(3) 0.65006(16) 0.0795(8) Uani 1 1 d .
H14A H 0.6425 0.5627 0.6859 0.095 Uiso 1 1 calc R
C15 C 0.6701(2) 0.6469(2) 0.58180(15) 0.0696(7) Uani 1 1 d .
H15A H 0.7425 0.5925 0.5715 0.084 Uiso 1 1 calc R
C16 C 0.76298(18) 1.09242(19) 0.15105(13) 0.0471(5) Uani 1 1 d .
C17 C 0.7685(2) 1.1735(2) 0.19918(15) 0.0602(6) Uani 1 1 d .
H17A H 0.7515 1.1552 0.2502 0.072 Uiso 1 1 calc R
C18 C 0.7988(3) 1.2802(2) 0.1718(2) 0.0825(9) Uani 1 1 d .
H18A H 0.8028 1.3331 0.2047 0.099 Uiso 1 1 calc R
C19 C 0.8232(3) 1.3099(3) 0.0971(2) 0.1003(11) Uani 1 1 d .
H19A H 0.8411 1.3835 0.0789 0.120 Uiso 1 1 calc R
C20 C 0.8208(4) 1.2301(3) 0.0495(2) 0.1017(11) Uani 1 1 d .
H20A H 0.8396 1.2488 -0.0013 0.122 Uiso 1 1 calc R
C21 C 0.7906(3) 1.1213(3) 0.07592(15) 0.0743(8) Uani 1 1 d .
H21A H 0.7890 1.0679 0.0428 0.089 Uiso 1 1 calc R
C22 C 0.56207(18) 1.00868(19) 0.21925(12) 0.0443(5) Uani 1 1 d .
C23 C 0.5108(2) 0.9390(2) 0.27541(14) 0.0582(6) Uani 1 1 d .
H23A H 0.5573 0.8648 0.2976 0.070 Uiso 1 1 calc R
C24 C 0.3911(2) 0.9784(3) 0.29911(16) 0.0696(7) Uani 1 1 d .
H24A H 0.3575 0.9308 0.3368 0.083 Uiso 1 1 calc R
C25 C 0.3230(2) 1.0874(3) 0.26669(16) 0.0672(7) Uani 1 1 d .
H25A H 0.2426 1.1139 0.2822 0.081 Uiso 1 1 calc R
C26 C 0.3723(2) 1.1576(3) 0.21180(16) 0.0688(7) Uani 1 1 d .
H26A H 0.3254 1.2321 0.1905 0.083 Uiso 1 1 calc R
C27 C 0.4914(2) 1.1192(2) 0.18732(14) 0.0571(6) Uani 1 1 d .
H27A H 0.5240 1.1677 0.1495 0.068 Uiso 1 1 calc R
C28 C 0.71787(18) 0.87968(18) 0.11022(12) 0.0419(5) Uani 1 1 d .
C29 C 0.6115(2) 0.8802(2) 0.07789(13) 0.0555(6) Uani 1 1 d .
H29A H 0.5379 0.9240 0.0958 0.067 Uiso 1 1 calc R
C30 C 0.6138(2) 0.8165(3) 0.01964(15) 0.0704(7) Uani 1 1 d .
H30A H 0.5415 0.8169 -0.0012 0.084 Uiso 1 1 calc R
C31 C 0.7209(3) 0.7526(3) -0.00813(15) 0.0711(7) Uani 1 1 d .
H31A H 0.7214 0.7089 -0.0471 0.085 Uiso 1 1 calc R
C32 C 0.8279(2) 0.7533(2) 0.02192(15) 0.0677(7) Uani 1 1 d .
H32A H 0.9013 0.7117 0.0024 0.081 Uiso 1 1 calc R
C33 C 0.8260(2) 0.8157(2) 0.08088(13) 0.0577(6) Uani 1 1 d .
H33A H 0.8986 0.8151 0.1014 0.069 Uiso 1 1 calc R
C34 C 1.10250(19) 0.70070(18) 0.36550(13) 0.0475(5) Uani 1 1 d .
C35 C 1.2145(2) 0.7188(2) 0.37672(16) 0.0664(7) Uani 1 1 d .
H35A H 1.2618 0.7416 0.3356 0.080 Uiso 1 1 calc R
C36 C 1.2569(3) 0.7033(3) 0.4480(2) 0.0868(9) Uani 1 1 d .
H36A H 1.3318 0.7172 0.4547 0.104 Uiso 1 1 calc R
C37 C 1.1901(4) 0.6680(3) 0.5088(2) 0.0930(11) Uani 1 1 d .
H37A H 1.2201 0.6563 0.5568 0.112 Uiso 1 1 calc R
C38 C 1.0786(3) 0.6495(3) 0.49935(16) 0.0836(9) Uani 1 1 d .
H38A H 1.0326 0.6257 0.5409 0.100 Uiso 1 1 calc R
C39 C 1.0347(2) 0.6665(2) 0.42796(14) 0.0631(6) Uani 1 1 d .
H39A H 0.9587 0.6548 0.4218 0.076 Uiso 1 1 calc R
C40 C 1.13042(19) 0.8029(2) 0.20921(13) 0.0491(5) Uani 1 1 d .
C41 C 1.2491(2) 0.7448(3) 0.19065(15) 0.0671(7) Uani 1 1 d .
H41A H 1.2809 0.6645 0.2109 0.080 Uiso 1 1 calc R
C42 C 1.3196(2) 0.8063(3) 0.14222(17) 0.0786(8) Uani 1 1 d .
H42A H 1.3990 0.7674 0.1306 0.094 Uiso 1 1 calc R
C43 C 1.2735(3) 0.9236(3) 0.11138(16) 0.0759(8) Uani 1 1 d .
H43A H 1.3214 0.9643 0.0788 0.091 Uiso 1 1 calc R
C44 C 1.1565(3) 0.9816(3) 0.12828(15) 0.0695(7) Uani 1 1 d .
H44A H 1.1250 1.0614 0.1068 0.083 Uiso 1 1 calc R
C45 C 1.0856(2) 0.9215(2) 0.17716(13) 0.0528(5) Uani 1 1 d .
H45A H 1.0065 0.9616 0.1886 0.063 Uiso 1 1 calc R
C46 C 1.05892(18) 0.57999(19) 0.24538(14) 0.0501(5) Uani 1 1 d .
C47 C 1.0758(2) 0.5663(2) 0.17031(16) 0.0678(7) Uani 1 1 d .
H47A H 1.0833 0.6317 0.1345 0.081 Uiso 1 1 calc R
C48 C 1.0816(3) 0.4558(3) 0.1484(2) 0.0875(10) Uani 1 1 d .
H48A H 1.0935 0.4475 0.0979 0.105 Uiso 1 1 calc R
C49 C 1.0701(2) 0.3581(3) 0.2001(2) 0.0867(10) Uani 1 1 d .
H49A H 1.0731 0.2843 0.1848 0.104 Uiso 1 1 calc R
C50 C 1.0543(3) 0.3707(3) 0.2734(2) 0.0891(10) Uani 1 1 d .
H50A H 1.0473 0.3047 0.3088 0.107 Uiso 1 1 calc R
C51 C 1.0483(2) 0.4809(2) 0.29672(17) 0.0681(7) Uani 1 1 d .
H51A H 1.0371 0.4878 0.3475 0.082 Uiso 1 1 calc R

loop_
_atom_site_aniso_label
_atom_site_aniso_U_11
_atom_site_aniso_U_22
_atom_site_aniso_U_33
_atom_site_aniso_U_23
_atom_site_aniso_U_13
_atom_site_aniso_U_12
Cu 0.03980(15) 0.04062(15) 0.04083(15) -0.00985(11) 0.00106(11) -0.01151(10)
P1 0.0377(3) 0.0421(3) 0.0388(3) -0.0114(2) -0.0002(2) -0.0078(2)
P2 0.0382(3) 0.0425(3) 0.0453(3) -0.0056(2) 0.0042(2) -0.0085(2)
N1 0.0421(9) 0.0418(9) 0.0444(10) -0.0125(8) -0.0003(8) -0.0134(7)
N2 0.0441(9) 0.0382(9) 0.0492(10) -0.0104(8) 0.0016(8) -0.0126(7)
Cl1 0.0800(4) 0.0780(4) 0.0620(4) -0.0123(3) 0.0023(3) -0.0487(4)
Cl2 0.0938(5) 0.0571(4) 0.0668(4) -0.0261(3) 0.0014(4) -0.0273(3)
C1 0.0496(12) 0.0472(12) 0.0491(13) -0.0119(10) -0.0017(10) -0.0156(9)
C2 0.0634(15) 0.0609(14) 0.0554(14) -0.0271(12) -0.0015(12) -0.0189(12)
C3 0.0561(13) 0.0633(14) 0.0437(13) -0.0177(11) 0.0045(10) -0.0133(11)
C4 0.0420(11) 0.0436(11) 0.0424(12) -0.0103(9) 0.0023(9) -0.0068(9)
C5 0.0356(10) 0.0437(11) 0.0473(12) -0.0051(9) 0.0024(9) -0.0031(8)
C6 0.0407(11) 0.0401(11) 0.0540(13) -0.0045(9) 0.0029(10) -0.0129(9)
C7 0.0589(15) 0.0572(14) 0.0730(17) -0.0066(13) 0.0099(13) -0.0278(12)
C8 0.0760(17) 0.0572(14) 0.0827(19) -0.0144(14) -0.0007(15) -0.0395(13)
C9 0.0563(13) 0.0385(11) 0.0566(14) -0.0118(10) -0.0035(11) -0.0143(9)
C10 0.0461(12) 0.0507(12) 0.0512(13) -0.0093(10) 0.0078(10) -0.0137(10)
C11 0.0544(14) 0.0652(15) 0.0637(16) -0.0086(13) 0.0104(12) -0.0045(12)
C12 0.0592(16) 0.086(2) 0.079(2) -0.0239(17) 0.0265(15) -0.0155(14)
C13 0.0809(19) 0.0846(19) 0.0567(16) -0.0217(15) 0.0239(14) -0.0376(16)
C14 0.091(2) 0.0769(19) 0.0598(17) 0.0075(14) 0.0125(15) -0.0174(16)
C15 0.0597(15) 0.0691(16) 0.0652(17) 0.0042(13) 0.0138(13) -0.0022(12)
C16 0.0421(11) 0.0451(11) 0.0542(13) -0.0080(10) -0.0036(10) -0.0099(9)
C17 0.0614(15) 0.0514(13) 0.0697(16) -0.0180(12) -0.0041(12) -0.0111(11)
C18 0.084(2) 0.0554(16) 0.117(3) -0.0257(17) -0.0026(19) -0.0260(14)
C19 0.115(3) 0.0645(19) 0.130(3) 0.006(2) -0.012(2) -0.0479(19)
C20 0.141(3) 0.091(2) 0.081(2) 0.0150(19) 0.005(2) -0.062(2)
C21 0.100(2) 0.0760(18) 0.0570(16) -0.0060(14) 0.0031(15) -0.0432(16)
C22 0.0420(11) 0.0494(12) 0.0427(12) -0.0180(10) -0.0007(9) -0.0066(9)
C23 0.0453(12) 0.0553(13) 0.0651(16) -0.0033(12) 0.0096(11) -0.0029(10)
C24 0.0544(15) 0.0794(18) 0.0695(18) -0.0080(14) 0.0126(13) -0.0128(13)
C25 0.0421(13) 0.0846(19) 0.0700(17) -0.0247(15) 0.0047(12) -0.0005(12)
C26 0.0486(14) 0.0709(17) 0.0743(18) -0.0115(14) -0.0059(13) 0.0098(12)
C27 0.0503(13) 0.0598(14) 0.0559(14) -0.0075(11) -0.0039(11) -0.0042(11)
C28 0.0444(11) 0.0405(10) 0.0413(11) -0.0099(9) 0.0011(9) -0.0097(8)
C29 0.0471(13) 0.0689(15) 0.0553(14) -0.0222(12) 0.0013(11) -0.0158(11)
C30 0.0666(17) 0.095(2) 0.0634(17) -0.0348(15) -0.0029(13) -0.0306(15)
C31 0.092(2) 0.0766(18) 0.0546(15) -0.0344(14) 0.0074(15) -0.0256(15)
C32 0.0685(17) 0.0732(17) 0.0593(16) -0.0300(13) 0.0120(13) -0.0052(13)
C33 0.0490(13) 0.0686(15) 0.0554(14) -0.0220(12) 0.0018(11) -0.0077(11)
C34 0.0480(12) 0.0423(11) 0.0491(13) -0.0059(10) -0.0037(10) -0.0057(9)
C35 0.0580(15) 0.0701(16) 0.0708(18) -0.0128(13) -0.0106(13) -0.0116(12)
C36 0.080(2) 0.088(2) 0.096(3) -0.0217(19) -0.0316(19) -0.0138(16)
C37 0.117(3) 0.083(2) 0.069(2) -0.0098(17) -0.040(2) 0.0036(19)
C38 0.108(3) 0.0760(19) 0.0522(17) 0.0018(14) -0.0008(17) -0.0035(17)
C39 0.0650(15) 0.0610(15) 0.0543(15) -0.0007(12) -0.0010(12) -0.0048(12)
C40 0.0409(11) 0.0583(13) 0.0490(13) -0.0087(11) 0.0059(10) -0.0155(10)
C41 0.0531(14) 0.0678(16) 0.0747(18) -0.0052(13) 0.0145(13) -0.0126(12)
C42 0.0501(15) 0.103(2) 0.084(2) -0.0166(18) 0.0232(14) -0.0259(15)
C43 0.0682(18) 0.107(2) 0.0617(17) -0.0035(16) 0.0116(14) -0.0467(17)
C44 0.0753(18) 0.0764(17) 0.0599(16) 0.0084(13) -0.0050(14) -0.0353(14)
C45 0.0495(13) 0.0577(14) 0.0516(13) -0.0028(11) -0.0011(10) -0.0173(10)
C46 0.0346(11) 0.0495(12) 0.0630(15) -0.0146(11) 0.0025(10) -0.0022(9)
C47 0.0635(16) 0.0665(16) 0.0704(18) -0.0239(14) 0.0054(13) -0.0042(12)
C48 0.0694(19) 0.092(2) 0.103(2) -0.057(2) -0.0020(17) 0.0034(16)
C49 0.0631(18) 0.0611(18) 0.140(3) -0.048(2) -0.0149(19) 0.0004(14)
C50 0.091(2) 0.0464(15) 0.128(3) -0.0149(17) -0.011(2) -0.0105(14)
C51 0.0763(17) 0.0514(14) 0.0762(18) -0.0109(13) -0.0007(14) -0.0143(12)

loop_
_atom_type_symbol
_atom_type_description
_atom_type_scat_dispersion_real
_atom_type_scat_dispersion_imag
_atom_type_scat_source
C C 0.0033 0.0016 'International Tables Vol C Tables 4.2.6.8 and 6.1.1.4'
H H 0.0000 0.0000 'International Tables Vol C Tables 4.2.6.8 and 6.1.1.4'
N N 0.0061 0.0033 'International Tables Vol C Tables 4.2.6.8 and 6.1.1.4'
P P 0.1023 0.0942 'International Tables Vol C Tables 4.2.6.8 and 6.1.1.4'
Cl Cl 0.1484 0.1585 'International Tables Vol C Tables 4.2.6.8 and 6.1.1.4'
Cu Cu 0.3201 1.2651 'International Tables Vol C Tables 4.2.6.8 and 6.1.1.4'

loop_
_geom_angle_atom_site_label_1
_geom_angle_atom_site_label_2
_geom_angle_atom_site_label_3
_geom_angle
N1 Cu N2 92.45(7)
N1 Cu P1 113.85(5)
N2 Cu P1 108.27(5)
N1 Cu P2 105.69(5)
N2 Cu P2 107.83(5)
P1 Cu P2 124.06(2)
C16 P1 C28 102.53(10)
C16 P1 C22 101.55(10)
C28 P1 C22 104.15(9)
C16 P1 Cu 120.00(7)
C28 P1 Cu 113.32(7)
C22 P1 Cu 113.39(7)
C40 P2 C46 102.77(10)
C40 P2 C34 105.10(10)
C46 P2 C34 104.03(10)
C40 P2 Cu 119.51(7)
C46 P2 Cu 114.49(7)
C34 P2 Cu 109.48(7)
C1 N1 C4 104.09(17)
C1 N1 Cu 130.73(15)
C4 N1 Cu 124.80(13)
C9 N2 C6 104.33(17)
C9 N2 Cu 130.51(15)
C6 N2 Cu 124.15(13)
N1 C1 C2 114.2(2)
N1 C1 Cl1 121.13(16)
C2 C1 Cl1 124.69(17)
C3 C2 C1 104.9(2)
C2 C3 C4 107.8(2)
C5 C4 N1 124.95(18)
C5 C4 C3 125.8(2)
N1 C4 C3 109.07(18)
C4 C5 C6 128.0(2)
C4 C5 C10 116.13(19)
C6 C5 C10 115.88(19)
N2 C6 C5 125.18(18)
N2 C6 C7 109.1(2)
C5 C6 C7 125.6(2)
C8 C7 C6 107.0(2)
C7 C8 C9 105.5(2)
N2 C9 C8 114.1(2)
N2 C9 Cl2 121.16(17)
C8 C9 Cl2 124.72(17)
C11 C10 C15 118.8(2)
C11 C10 C5 120.3(2)
C15 C10 C5 120.89(19)
C10 C11 C12 119.8(2)
C13 C12 C11 120.9(3)
C12 C13 C14 119.7(3)
C13 C14 C15 120.3(3)
C14 C15 C10 120.4(2)
C21 C16 C17 118.3(2)
C21 C16 P1 124.14(18)
C17 C16 P1 117.50(19)
C18 C17 C16 120.5(3)
C19 C18 C17 121.1(3)
C20 C19 C18 119.1(3)
C19 C20 C21 120.8(3)
C16 C21 C20 120.1(3)
C23 C22 C27 118.6(2)
C23 C22 P1 118.35(16)
C27 C22 P1 123.07(18)
C22 C23 C24 120.9(2)
C25 C24 C23 119.6(3)
C26 C25 C24 120.3(2)
C25 C26 C27 120.8(2)
C26 C27 C22 119.9(2)
C33 C28 C29 118.1(2)
C33 C28 P1 118.50(16)
C29 C28 P1 123.33(16)
C30 C29 C28 120.5(2)
C31 C30 C29 120.8(2)
C30 C31 C32 119.7(2)
C31 C32 C33 119.7(2)
C32 C33 C28 121.2(2)
C35 C34 C39 118.0(2)
C35 C34 P2 124.58(19)
C39 C34 P2 117.19(18)
C36 C35 C34 120.8(3)
C37 C36 C35 120.6(3)
C36 C37 C38 119.9(3)
C37 C38 C39 119.8(3)
C38 C39 C34 120.9(3)
C45 C40 C41 118.4(2)
C45 C40 P2 118.24(16)
C41 C40 P2 123.41(18)
C42 C41 C40 120.2(3)
C43 C42 C41 120.4(3)
C42 C43 C44 120.2(2)
C43 C44 C45 119.9(3)
C40 C45 C44 120.9(2)
C51 C46 C47 118.1(2)
C51 C46 P2 120.83(19)
C47 C46 P2 120.62(19)
C48 C47 C46 120.3(3)
C49 C48 C47 121.1(3)
C50 C49 C48 119.0(3)
C49 C50 C51 121.0(3)
C46 C51 C50 120.6(3)

loop_
_geom_bond_atom_site_label_1
_geom_bond_atom_site_label_2
_geom_bond_distance
Cu N1 2.0414(16)
Cu N2 2.0519(17)
Cu P1 2.2696(6)
Cu P2 2.2765(6)
P1 C16 1.831(2)
P1 C28 1.829(2)
P1 C22 1.838(2)
P2 C40 1.825(2)
P2 C46 1.839(2)
P2 C34 1.836(2)
N1 C1 1.328(2)
N1 C4 1.399(3)
N2 C9 1.325(2)
N2 C6 1.397(3)
Cl1 C1 1.722(2)
Cl2 C9 1.723(2)
C1 C2 1.402(3)
C2 C3 1.357(3)
C3 C4 1.422(3)
C4 C5 1.396(3)
C5 C6 1.400(3)
C5 C10 1.495(3)
C6 C7 1.425(3)
C7 C8 1.362(4)
C8 C9 1.392(3)
C10 C11 1.381(3)
C10 C15 1.384(3)
C11 C12 1.393(4)
C12 C13 1.355(4)
C13 C14 1.370(4)
C14 C15 1.383(4)
C16 C21 1.377(3)
C16 C17 1.393(3)
C17 C18 1.373(4)
C18 C19 1.363(5)
C19 C20 1.366(5)
C20 C21 1.391(4)
C22 C23 1.383(3)
C22 C27 1.385(3)
C23 C24 1.387(3)
C24 C25 1.365(4)
C25 C26 1.360(4)
C26 C27 1.384(3)
C28 C33 1.386(3)
C28 C29 1.384(3)
C29 C30 1.373(3)
C30 C31 1.366(4)
C31 C32 1.376(4)
C32 C33 1.376(3)
C34 C35 1.383(3)
C34 C39 1.384(3)
C35 C36 1.376(4)
C36 C37 1.360(5)
C37 C38 1.372(5)
C38 C39 1.382(4)
C40 C45 1.380(3)
C40 C41 1.396(3)
C41 C42 1.382(4)
C42 C43 1.364(4)
C43 C44 1.371(4)
C44 C45 1.381(3)
C46 C51 1.378(3)
C46 C47 1.384(3)
C47 C48 1.382(4)
C48 C49 1.371(5)
C49 C50 1.349(5)
C50 C51 1.389(4)

loop_
_geom_torsion_atom_site_label_1
_geom_torsion_atom_site_label_2
_geom_torsion_atom_site_label_3
_geom_torsion_atom_site_label_4
_geom_torsion
N1 Cu P1 C16 67.81(10)
N2 Cu P1 C16 169.06(9)
P2 Cu P1 C16 -63.17(9)
N1 Cu P1 C28 -170.75(9)
N2 Cu P1 C28 -69.50(9)
P2 Cu P1 C28 58.27(8)
N1 Cu P1 C22 -52.29(9)
N2 Cu P1 C22 48.96(9)
P2 Cu P1 C22 176.73(7)
N1 Cu P2 C40 -102.24(10)
N2 Cu P2 C40 159.89(10)
P1 Cu P2 C40 31.93(9)
N1 Cu P2 C46 135.28(10)
N2 Cu P2 C46 37.41(10)
P1 Cu P2 C46 -90.54(9)
N1 Cu P2 C34 18.93(9)
N2 Cu P2 C34 -78.94(9)
P1 Cu P2 C34 153.11(8)
N2 Cu N1 C1 168.06(18)
P1 Cu N1 C1 -80.71(18)
P2 Cu N1 C1 58.77(18)
N2 Cu N1 C4 -3.67(16)
P1 Cu N1 C4 107.55(15)
P2 Cu N1 C4 -112.96(15)
N1 Cu N2 C9 174.04(18)
P1 Cu N2 C9 57.91(18)
P2 Cu N2 C9 -78.62(18)
N1 Cu N2 C6 7.39(16)
P1 Cu N2 C6 -108.73(15)
P2 Cu N2 C6 114.73(15)
C4 N1 C1 C2 -1.3(2)
Cu N1 C1 C2 -174.30(15)
C4 N1 C1 Cl1 177.35(15)
Cu N1 C1 Cl1 4.3(3)
N1 C1 C2 C3 0.6(3)
Cl1 C1 C2 C3 -177.94(17)
C1 C2 C3 C4 0.3(3)
C1 N1 C4 C5 -174.37(19)
Cu N1 C4 C5 -0.8(3)
C1 N1 C4 C3 1.4(2)
Cu N1 C4 C3 174.98(13)
C2 C3 C4 C5 174.6(2)
C2 C3 C4 N1 -1.1(3)
N1 C4 C5 C6 3.7(3)
C3 C4 C5 C6 -171.4(2)
N1 C4 C5 C10 -177.50(18)
C3 C4 C5 C10 7.4(3)
C9 N2 C6 C5 -176.79(19)
Cu N2 C6 C5 -7.2(3)
C9 N2 C6 C7 -0.2(2)
Cu N2 C6 C7 169.33(15)
C4 C5 C6 N2 0.7(3)
C10 C5 C6 N2 -178.05(18)
C4 C5 C6 C7 -175.3(2)
C10 C5 C6 C7 5.9(3)
N2 C6 C7 C8 0.4(3)
C5 C6 C7 C8 176.9(2)
C6 C7 C8 C9 -0.4(3)
C6 N2 C9 C8 0.0(3)
Cu N2 C9 C8 -168.63(17)
C6 N2 C9 Cl2 178.60(15)
Cu N2 C9 Cl2 10.0(3)
C7 C8 C9 N2 0.2(3)
C7 C8 C9 Cl2 -178.31(19)
C4 C5 C10 C11 77.6(3)
C6 C5 C10 C11 -103.4(2)
C4 C5 C10 C15 -102.7(3)
C6 C5 C10 C15 76.2(3)
C15 C10 C11 C12 0.9(4)
C5 C10 C11 C12 -179.4(2)
C10 C11 C12 C13 0.0(4)
C11 C12 C13 C14 0.0(5)
C12 C13 C14 C15 -0.9(5)
C13 C14 C15 C10 1.9(5)
C11 C10 C15 C14 -1.9(4)
C5 C10 C15 C14 178.5(3)
C28 P1 C16 C21 -4.3(2)
C22 P1 C16 C21 -111.8(2)
Cu P1 C16 C21 122.3(2)
C28 P1 C16 C17 176.98(17)
C22 P1 C16 C17 69.46(18)
Cu P1 C16 C17 -56.40(19)
C21 C16 C17 C18 1.0(4)
P1 C16 C17 C18 179.8(2)
C16 C17 C18 C19 0.6(4)
C17 C18 C19 C20 -2.0(5)
C18 C19 C20 C21 1.9(6)
C17 C16 C21 C20 -1.2(4)
P1 C16 C21 C20 -179.9(2)
C19 C20 C21 C16 -0.2(5)
C16 P1 C22 C23 -156.86(18)
C28 P1 C22 C23 96.89(19)
Cu P1 C22 C23 -26.75(19)
C16 P1 C22 C27 21.2(2)
C28 P1 C22 C27 -85.0(2)
Cu P1 C22 C27 151.32(17)
C27 C22 C23 C24 0.4(3)
P1 C22 C23 C24 178.5(2)
C22 C23 C24 C25 -0.2(4)
C23 C24 C25 C26 -0.4(4)
C24 C25 C26 C27 0.7(4)
C25 C26 C27 C22 -0.5(4)
C23 C22 C27 C26 -0.1(3)
P1 C22 C27 C26 -178.15(18)
C16 P1 C28 C33 81.36(19)
C22 P1 C28 C33 -173.13(18)
Cu P1 C28 C33 -49.4(2)
C16 P1 C28 C29 -102.0(2)
C22 P1 C28 C29 3.5(2)
Cu P1 C28 C29 127.18(18)
C33 C28 C29 C30 1.5(4)
P1 C28 C29 C30 -175.1(2)
C28 C29 C30 C31 -0.7(4)
C29 C30 C31 C32 -0.9(5)
C30 C31 C32 C33 1.7(4)
C31 C32 C33 C28 -0.8(4)
C29 C28 C33 C32 -0.8(4)
P1 C28 C33 C32 176.0(2)
C40 P2 C34 C35 -6.7(2)
C46 P2 C34 C35 100.9(2)
Cu P2 C34 C35 -136.25(18)
C40 P2 C34 C39 168.21(17)
C46 P2 C34 C39 -84.12(18)
Cu P2 C34 C39 38.68(19)
C39 C34 C35 C36 -0.1(4)
P2 C34 C35 C36 174.8(2)
C34 C35 C36 C37 1.1(4)
C35 C36 C37 C38 -1.2(5)
C36 C37 C38 C39 0.3(5)
C37 C38 C39 C34 0.7(4)
C35 C34 C39 C38 -0.8(4)
P2 C34 C39 C38 -176.1(2)
C46 P2 C40 C45 136.84(19)
C34 P2 C40 C45 -114.58(19)
Cu P2 C40 C45 8.8(2)
C46 P2 C40 C41 -43.4(2)
C34 P2 C40 C41 65.2(2)
Cu P2 C40 C41 -171.51(18)
C45 C40 C41 C42 1.0(4)
P2 C40 C41 C42 -178.7(2)
C40 C41 C42 C43 -0.9(4)
C41 C42 C43 C44 0.1(5)
C42 C43 C44 C45 0.6(4)
C41 C40 C45 C44 -0.4(4)
P2 C40 C45 C44 179.36(19)
C43 C44 C45 C40 -0.4(4)
C40 P2 C46 C51 150.2(2)
C34 P2 C46 C51 40.8(2)
Cu P2 C46 C51 -78.7(2)
C40 P2 C46 C47 -37.9(2)
C34 P2 C46 C47 -147.32(19)
Cu P2 C46 C47 93.23(19)
C51 C46 C47 C48 0.0(4)
P2 C46 C47 C48 -172.1(2)
C46 C47 C48 C49 0.4(4)
C47 C48 C49 C50 -0.8(5)
C48 C49 C50 C51 0.7(5)
C47 C46 C51 C50 -0.1(4)
P2 C46 C51 C50 172.0(2)
C49 C50 C51 C46 -0.2(4)

loop_
_platon_squeeze_void_nr
_platon_squeeze_void_average_x
_platon_squeeze_void_average_y
_platon_squeeze_void_average_z
_platon_squeeze_void_volume
_platon_squeeze_void_count_electrons
_platon_squeeze_void_content
1 0.500 0.500 0.000 180 40 ' '
